data_1507766
loop_
_publ_author_name
'Adil, K'
'Le Bail, A'
'Dujardin, G'
'Maisonneuve, V'

_publ_section_title
;
 A new 1D hybrid fluoroaluminate templated by an original tetramine
;
_journal_name_full Polyhedron
_journal_page_first 2493
_journal_page_last 2497
_journal_paper_doi 10.1016/j.poly.2006.12.041
_journal_volume 26
_journal_year 2007
_chemical_formula_sum 'C6 H20 Cl4 N4'
_chemical_formula_weight 290.06
_space_group_IT_number 12
_symmetry_cell_setting monoclinic
_symmetry_space_group_name_Hall '-C 2y'
_symmetry_space_group_name_H-M 'C 1 2/m 1'
_atom_sites_solution_hydrogens geom
_atom_sites_solution_primary direct
_atom_sites_solution_secondary difmap
_cell_angle_alpha 90.00
_cell_angle_beta 101.53(3)
_cell_angle_gamma 90.00
_cell_formula_units_Z 2
_cell_length_a 11.651(3)
_cell_length_b 8.159(2)
_cell_length_c 6.8473(14)
_cell_measurement_temperature 293(2)
_cell_volume 637.8(3)
_computing_structure_refinement 'SHELXL-97 (Sheldrick, 1997)'
_computing_structure_solution 'SHELXS-97 (Sheldrick, 1990)'
_diffrn_ambient_temperature 293(2)
_diffrn_measured_fraction_theta_full 0.499
_diffrn_measured_fraction_theta_max 0.499
_diffrn_radiation_monochromator graphite
_diffrn_radiation_source 'fine-focus sealed tube'
_diffrn_radiation_type MoK\a
_diffrn_radiation_wavelength 0.71069
_diffrn_reflns_av_R_equivalents 0.0000
_diffrn_reflns_av_sigmaI/netI 0.0139
_diffrn_reflns_limit_h_max 14
_diffrn_reflns_limit_h_min -15
_diffrn_reflns_limit_k_max 10
_diffrn_reflns_limit_k_min 0
_diffrn_reflns_limit_l_max 8
_diffrn_reflns_limit_l_min 0
_diffrn_reflns_number 774
_diffrn_reflns_theta_full 27.37
_diffrn_reflns_theta_max 27.37
_diffrn_reflns_theta_min 3.04
_exptl_absorpt_coefficient_mu 0.901
_exptl_crystal_density_diffrn 1.510
_exptl_crystal_density_method 'not measured'
_exptl_crystal_F_000 304
_refine_diff_density_max 0.570
_refine_diff_density_min -0.525
_refine_diff_density_rms 0.095
_refine_ls_extinction_coef 0.000(5)
_refine_ls_extinction_expression Fc^*^=kFc[1+0.001xFc^2^\l^3^/sin(2\q)]^-1/4^
_refine_ls_extinction_method SHELXL
_refine_ls_goodness_of_fit_ref 1.100
_refine_ls_hydrogen_treatment mixed
_refine_ls_matrix_type full
_refine_ls_number_parameters 39
_refine_ls_number_reflns 774
_refine_ls_number_restraints 0
_refine_ls_restrained_S_all 1.100
_refine_ls_R_factor_all 0.0587
_refine_ls_R_factor_gt 0.0475
_refine_ls_shift/su_max 1.173
_refine_ls_shift/su_mean 0.034
_refine_ls_structure_factor_coef Fsqd
_refine_ls_weighting_details 'w=1/[\s^2^(Fo^2^)+(0.0972P)^2^+0.2114P] where P=(Fo^2^+2Fc^2^)/3'
_refine_ls_weighting_scheme calc
_refine_ls_wR_factor_gt 0.1304
_refine_ls_wR_factor_ref 0.1398
_reflns_number_gt 643
_reflns_number_total 774
_reflns_threshold_expression >2sigma(I)
_cod_data_source_file H4ten-Cl.cif
_cod_data_source_block H4ten-Cl
_cod_depositor_comments
;
The following automatic conversions were performed:

'_refine_ls_weighting_scheme' value 'calc
w=1/[\s^2^(Fo^2^)+(0.0972P)^2^+0.2114P] where P=(Fo^2^+2Fc^2^)/3' was
changed to 'calc'. New tag '_refine_ls_weighting_details' was
created. The value of the new tag was set to
'w=1/[\s^2^(Fo^2^)+(0.0972P)^2^+0.2114P] where P=(Fo^2^+2Fc^2^)/3'.

Automatic conversion script
Id: cif_fix_values 3143 2015-03-26 13:38:13Z robertas 
;
_cod_original_sg_symbol_H-M 'C 2/m'
_cod_database_code 1507766

loop_
_symmetry_equiv_pos_as_xyz
'x, y, z'
'x, -y, z'
'x+1/2, y+1/2, z'
'x+1/2, -y+1/2, z'
'-x, -y, -z'
'-x, y, -z'
'-x+1/2, -y+1/2, -z'
'-x+1/2, y+1/2, -z'

loop_
_atom_site_label
_atom_site_type_symbol
_atom_site_fract_x
_atom_site_fract_y
_atom_site_fract_z
_atom_site_U_iso_or_equiv
_atom_site_adp_type
_atom_site_occupancy
_atom_site_calc_flag
_atom_site_refinement_flags
Cl1 Cl 0.38917(8) 0.0000 0.27901(14) 0.0483(4) Uani 1 d S
Cl2 Cl 0.32647(7) 0.5000 -0.64399(12) 0.0423(3) Uani 1 d S
N1 N 0.39868(18) 0.2458(3) -0.2851(3) 0.0441(6) Uani 1 d .
H1A H 0.3925 0.3257 -0.3752 0.059(4) Uiso 1 calc R
H1B H 0.3403 0.1748 -0.3211 0.059(4) Uiso 1 calc R
H1C H 0.4668 0.1945 -0.2773 0.059(4) Uiso 1 calc R
C1 C 0.5000 0.5825(4) 0.0000 0.0333(7) Uani 1 d S
C2 C 0.39260(19) 0.3174(3) -0.0860(4) 0.0401(6) Uani 1 d .
H2A H 0.3845 0.2294 0.0056 0.059(4) Uiso 1 calc R
H2B H 0.3237 0.3866 -0.0996 0.059(4) Uiso 1 calc R

loop_
_atom_site_aniso_label
_atom_site_aniso_U_11
_atom_site_aniso_U_22
_atom_site_aniso_U_33
_atom_site_aniso_U_23
_atom_site_aniso_U_13
_atom_site_aniso_U_12
Cl1 0.0361(5) 0.0555(6) 0.0502(6) 0.000 0.0007(4) 0.000
Cl2 0.0396(5) 0.0481(6) 0.0390(5) 0.000 0.0072(3) 0.000
N1 0.0404(11) 0.0384(12) 0.0466(12) -0.0012(9) -0.0081(9) -0.0021(9)
C1 0.0231(13) 0.0438(17) 0.0330(14) 0.000 0.0058(11) 0.000
C2 0.0254(10) 0.0446(14) 0.0480(13) 0.0023(11) 0.0019(9) -0.0032(9)

loop_
_geom_angle_atom_site_label_1
_geom_angle_atom_site_label_2
_geom_angle_atom_site_label_3
_geom_angle
_geom_angle_site_symmetry_1
_geom_angle_site_symmetry_3
C1 C1 C2 122.69(15) 5_665 5_665
C1 C1 C2 122.69(15) 5_665 2_565
C2 C1 C2 114.6(3) 5_665 2_565
N1 C2 C1 112.28(17) . 5_665

loop_
_geom_bond_atom_site_label_1
_geom_bond_atom_site_label_2
_geom_bond_distance
_geom_bond_site_symmetry_2
N1 C2 1.498(3) .
C1 C1 1.347(7) 5_665
C1 C2 1.511(3) 5_665
C1 C2 1.511(3) 2_565
C2 C1 1.511(3) 5_665
